data_4134926
loop_
_publ_author_name
'Liu, Lizhen'
'Yao, Zizhu'
'Ye, Yingxiang'
'Yang, Yike'
'Lin, Quanjie'
'Zhang, Zhangjing'
'O'Keeffe, Michael'
'Xiang, Shengchang'

_publ_section_title
;
 Integrating pillared-layer strategy and pore-space partition method to
 construct multicomponent MOFs for C2H2/CO2 separation.
;
_journal_name_full 'Journal of the American Chemical Society'
_journal_paper_doi 10.1021/jacs.0c00612
_journal_year 2020
_chemical_formula_moiety 'C55 H33 N4 Ni4.5 O17.5'
_chemical_formula_sum 'C55 H34 N4 Ni4.5 O17.5'
_chemical_formula_weight 1295.05
_space_group_crystal_system tetragonal
_space_group_IT_number 118
_space_group_name_Hall 'P -4 -2n'
_space_group_name_H-M_alt 'P -4 n 2'
_atom_sites_solution_hydrogens geom
_atom_sites_solution_primary direct
_audit_creation_date 2019-01-29
_audit_creation_method
;
Olex2 1.2
(compiled 2018.05.29 svn.r3508 for OlexSys, GUI svn.r5506)
;
_cell_angle_alpha 90
_cell_angle_beta 90
_cell_angle_gamma 90
_cell_formula_units_Z 8
_cell_length_a 21.6973(5)
_cell_length_b 21.6973(5)
_cell_length_c 39.0746(19)
_cell_measurement_reflns_used 3802
_cell_measurement_temperature 292.17(10)
_cell_measurement_theta_max 55.1180
_cell_measurement_theta_min 3.6160
_cell_volume 18395.3(11)
_computing_cell_refinement 'CrysAlisPro 1.171.39.46e (Rigaku OD, 2018)'
_computing_data_collection 'CrysAlisPro 1.171.39.46e (Rigaku OD, 2018)'
_computing_data_reduction 'CrysAlisPro 1.171.39.46e (Rigaku OD, 2018)'
_computing_molecular_graphics 'Olex2 (Dolomanov et al., 2009)'
_computing_publication_material 'Olex2 (Dolomanov et al., 2009)'
_computing_structure_refinement 'ShelXL (Sheldrick, 2015)'
_computing_structure_solution 'ShelXS (Sheldrick, 2008)'
_diffrn_ambient_environment air
_diffrn_ambient_temperature 292.17(10)
_diffrn_detector 'CCD plate'
_diffrn_detector_area_resol_mean 10.5148
_diffrn_detector_type Atlas
_diffrn_measured_fraction_theta_full 0.999
_diffrn_measured_fraction_theta_max 0.986
_diffrn_measurement_details
;
List of Runs (angles in degrees, time in seconds):

  # Type    Start    End  Width  t~exp~   \w     \q     \k     \f   Frames
--------------------------------------------------------------------------
  1  \w    -65.00  34.00   1.00   15.00    --  -40.32  38.00-120.00   99
  2  \w     23.00  96.00   1.00   15.00    --   40.32-125.00  90.00   73
  3  \w    -32.00  50.00   1.00   15.00    --   40.32 -57.00 120.00   82
  4  \w     90.00 174.00   1.00   45.00    --  103.24  61.00-120.00   84
  5  \w    153.00 178.00   1.00   45.00    --  103.24  77.00-150.00   25
  6  \w     75.00 101.00   1.00   45.00    --  103.24  77.00-150.00   26
  7  \w     78.00 175.00   1.00   45.00    --  103.24  61.00   0.00   97
  8  \w     70.00 127.00   1.00   45.00    --  103.24 -45.00-150.00   57
;
_diffrn_measurement_device 'four-circle diffractometer'
_diffrn_measurement_device_type 'SuperNova, Dual, Cu at home/near, Atlas'
_diffrn_measurement_method '\w scans'
_diffrn_orient_matrix_type 'CrysAlisPro convention (1999,Acta A55,543-557)'
_diffrn_orient_matrix_UB_11 0.0554475000
_diffrn_orient_matrix_UB_12 -0.0367552000
_diffrn_orient_matrix_UB_13 0.0137784000
_diffrn_orient_matrix_UB_21 0.0048092000
_diffrn_orient_matrix_UB_22 -0.0344918000
_diffrn_orient_matrix_UB_23 -0.0343562000
_diffrn_orient_matrix_UB_31 0.0441296000
_diffrn_orient_matrix_UB_32 0.0499753000
_diffrn_orient_matrix_UB_33 -0.0135662000
_diffrn_radiation_monochromator mirror
_diffrn_radiation_probe x-ray
_diffrn_radiation_type CuK\a
_diffrn_radiation_wavelength 1.54184
_diffrn_reflns_av_R_equivalents 0.1568
_diffrn_reflns_av_unetI/netI 0.1686
_diffrn_reflns_Laue_measured_fraction_full 0.999
_diffrn_reflns_Laue_measured_fraction_max 0.986
_diffrn_reflns_limit_h_max 24
_diffrn_reflns_limit_h_min -26
_diffrn_reflns_limit_k_max 25
_diffrn_reflns_limit_k_min -26
_diffrn_reflns_limit_l_max 37
_diffrn_reflns_limit_l_min -48
_diffrn_reflns_number 56558
_diffrn_reflns_point_group_measured_fraction_full 0.982
_diffrn_reflns_point_group_measured_fraction_max 0.961
_diffrn_reflns_theta_full 67.684
_diffrn_reflns_theta_max 72.705
_diffrn_reflns_theta_min 3.663
_diffrn_source 'micro-focus sealed X-ray tube'
_diffrn_source_type 'SuperNova (Cu) X-ray Source'
_exptl_absorpt_coefficient_mu 1.409
_exptl_absorpt_correction_T_max 1.00000
_exptl_absorpt_correction_T_min 0.79859
_exptl_absorpt_correction_type multi-scan
_exptl_absorpt_process_details
;
CrysAlisPro 1.171.39.46e (Rigaku Oxford Diffraction, 2018)
Empirical absorption correction using spherical harmonics,
 implemented in SCALE3 ABSPACK scaling algorithm.
;
_exptl_crystal_colour 'clear greenish green'
_exptl_crystal_colour_lustre clear
_exptl_crystal_colour_modifier greenish
_exptl_crystal_colour_primary green
_exptl_crystal_density_diffrn 0.935
_exptl_crystal_description block
_exptl_crystal_F_000 5264
_exptl_crystal_size_max 0.02
_exptl_crystal_size_mid 0.01
_exptl_crystal_size_min 0.01
_refine_diff_density_max 1.205
_refine_diff_density_min -0.887
_refine_diff_density_rms 0.117
_refine_ls_abs_structure_details
;
 Flack x determined using 2023 quotients [(I+)-(I-)]/[(I+)+(I-)]
 (Parsons and Flack (2004), Acta Cryst. A60, s61).
;
_refine_ls_abs_structure_Flack 0.51(3)
_refine_ls_extinction_method none
_refine_ls_goodness_of_fit_ref 0.885
_refine_ls_hydrogen_treatment constr
_refine_ls_matrix_type full
_refine_ls_number_parameters 695
_refine_ls_number_reflns 17585
_refine_ls_number_restraints 625
_refine_ls_restrained_S_all 0.905
_refine_ls_R_factor_all 0.1853
_refine_ls_R_factor_gt 0.0915
_refine_ls_shift/su_max 0.003
_refine_ls_shift/su_mean 0.000
_refine_ls_structure_factor_coef Fsqd
_refine_ls_weighting_details
;
 w=1/[\s^2^(Fo^2^)+(0.1454P)^2^]
 where P=(Fo^2^+2Fc^2^)/3
;
_refine_ls_weighting_scheme calc
_refine_ls_wR_factor_gt 0.2244
_refine_ls_wR_factor_ref 0.2854
_reflns_Friedel_coverage 0.848
_reflns_Friedel_fraction_full 0.963
_reflns_Friedel_fraction_max 0.933
_reflns_number_gt 6947
_reflns_number_total 17585
_reflns_threshold_expression 'I > 2\s(I)'
_cod_data_source_file ja0c00612_si_002.cif
_cod_data_source_block FJU-6-Ni
_cod_original_cell_volume 18395.3(12)
_cod_original_formula_sum 'C55 H34 N4 Ni4.50 O17.50'
_cod_database_code 4134926
_shelxl_version_number 2013-2
_chemical_oxdiff_formula 'C1 H1 O1 N1 Ni1'
_shelx_space_group_comment
;
The symmetry employed for this shelxl refinement is uniquely defined
by the following loop, which should always be used as a source of
symmetry information in preference to the above space-group names.
They are only intended as comments.
;
_shelx_estimated_absorpt_t_max 0.986
_shelx_estimated_absorpt_t_min 0.972
_reflns_odcompleteness_completeness 99.91
_reflns_odcompleteness_iscentric 1
_reflns_odcompleteness_theta 66.97
_olex2_refinement_description
;
1. Fixed Uiso
 At 1.2 times of:
  All C(H) groups
2. Restrained distances
 N2-C29
 2.8 with sigma of 0.02
 C27-C30
 2.8 with sigma of 0.02
 C28-C31
 2.8 with sigma of 0.02
 N2-C31 = N2-C27 = C28-C27 = C28-C29 = C30-C29 = C30-C31
 1.3 with sigma of 0.02
 C15-C24_$1
 2.78 with sigma of 0.02
 C14-C26_$1
 2.78 with sigma of 0.02
 C25_$1-C16
 2.78 with sigma of 0.02
 C16-C15 = C14-C25_$1 = C24_$1-C26_$1
 1.3 with sigma of 0.02
 C15-C14 = C25_$1-C24_$1 = C26_$1-C16
 1.39 with sigma of 0.02
 O14-C55 = O18_$2-C55
 1.35 with sigma of 0.02
 O14-O18_$2
 2.35 with sigma of 0.02
 O15-O16
 2.2 with sigma of 0.02
 C17-C20
 2.78 with sigma of 0.02
 C19-C22
 2.78 with sigma of 0.02
 C18-C21
 2.78 with sigma of 0.02
 C18-C17 = C22-C17 = C22-C21 = C21-C20 = C19-C20 = C19-C18
 1.32 with sigma of 0.02
 C8-C7 = C8-C10 = C8-C9
 1.5 with sigma of 0.02
 C24-C23
 1.5 with sigma of 0.02
 O4-C23 = O5-C23
 1.35 with sigma of 0.02
 O5-C23
 1.32 with sigma of 0.02
 N2-C27 \\sim C28-C29 \\sim C30-C31
 with sigma of 0.02
 C17-C18 \\sim C19-C20 \\sim C21-C22
 with sigma of 0.02
3. Restrained planarity
 N2, C27, C28, C29, C30, C31
 with sigma of 0.1
 C15, C14, C25_$1, C24_$1, C26_$1, C16
 with sigma of 0.1
 O15, C44, O16, C29_$3
 with sigma of 0.1
 C17, C18, C19, C20, C21, C22
 with sigma of 0.1
 O4, C23, C24, O5
 with sigma of 0.1
4. Rigid bond restraints
 C40, C41, N4, C43, C42, C39
 with sigma for 1-2 distances of 0.01 and sigma for 1-3 distances of 0.01
 C12, C11, C10, C8, C9, C13
 with sigma for 1-2 distances of 0.01 and sigma for 1-3 distances of 0.01
 C29, O16
 with sigma for 1-2 distances of 0.01 and sigma for 1-3 distances of 0.01
 C14, C15, C16, C26, C24, C25
 with sigma for 1-2 distances of 0.01 and sigma for 1-3 distances of 0.01
 C15, C16, C26, C24, C25, C14
 with sigma for 1-2 distances of 0.01 and sigma for 1-3 distances of 0.01
 C17, C18, C19, C20, C21, C22
 with sigma for 1-2 distances of 0.01 and sigma for 1-3 distances of 0.01
 N3, C54, C53, C50, C51, C52
 with sigma for 1-2 distances of 0.01 and sigma for 1-3 distances of 0.01
5. Uiso/Uaniso restraints and constraints
C40 \\sim C39 \\sim C42 \\sim C43 \\sim N4 \\sim C41: within 1.7A with sigma of
0.04 and sigma for terminal atoms of 0.08
C11 \\sim C10 \\sim C8 \\sim C9 \\sim C13 \\sim C12: within 1.7A with sigma of
0.04 and sigma for terminal atoms of 0.08
O16 \\sim C29: within 1.7A with sigma of 0.04 and sigma for terminal atoms of
0.08
C29 \\sim C44 \\sim O16: within 1.7A with sigma of 0.04 and sigma for terminal
atoms of 0.08
C16 \\sim C15 \\sim C14 \\sim C25 \\sim C24 \\sim C26: within 1.7A with sigma
of 0.04 and sigma for terminal atoms of 0.08
C14 \\sim C15 \\sim C16 \\sim C26 \\sim C24 \\sim C25: within 1.7A with sigma
of 0.01 and sigma for terminal atoms of 0.02
C15 \\sim C14 \\sim C25 \\sim C24 \\sim C26 \\sim C16: within 1.7A with sigma
of 0.004 and sigma for terminal atoms of 0.008
C28 \\sim C29 \\sim C30 \\sim C31 \\sim C27 \\sim N2: within 1.7A with sigma of
0.04 and sigma for terminal atoms of 0.08
C30 \\sim C29 \\sim C28 \\sim C27 \\sim N2 \\sim C31: within 1.7A with sigma of
0.04 and sigma for terminal atoms of 0.08
C21 \\sim C22 \\sim C17 \\sim C18 \\sim C19 \\sim C20: within 1.7A with sigma
of 0.04 and sigma for terminal atoms of 0.08
C54 \\sim N3 \\sim C52 \\sim C51 \\sim C50 \\sim C53: within 1.7A with sigma of
0.04 and sigma for terminal atoms of 0.08
Uanis(C2) \\sim Ueq, Uanis(C3) \\sim Ueq, Uanis(C4) \\sim Ueq, Uanis(C6) \\sim
Ueq, Uanis(C7) \\sim Ueq, Uanis(C5) \\sim Ueq: with sigma of 0.1 and sigma for
terminal atoms of 0.2
Uanis(C12) \\sim Ueq, Uanis(C13) \\sim Ueq, Uanis(C9) \\sim Ueq, Uanis(C8)
\\sim Ueq, Uanis(C10) \\sim Ueq, Uanis(C11) \\sim Ueq: with sigma of 0.1 and
sigma for terminal atoms of 0.2
Uanis(O16) \\sim Ueq, Uanis(C44) \\sim Ueq, Uanis(C29) \\sim Ueq: with sigma of
0.01 and sigma for terminal atoms of 0.02
Uanis(C46) \\sim Ueq, Uanis(C47) \\sim Ueq, Uanis(C48) \\sim Ueq, Uanis(C46)
\\sim Ueq, Uanis(C47) \\sim Ueq, Uanis(C48) \\sim Ueq: with sigma of 0.1 and
sigma for terminal atoms of 0.2
Uanis(C37) \\sim Ueq, Uanis(C50) \\sim Ueq, Uanis(C52) \\sim Ueq, Uanis(N3)
\\sim Ueq, Uanis(C45) \\sim Ueq, Uanis(C32) \\sim Ueq: with sigma of 0.1 and
sigma for terminal atoms of 0.2
Uanis(C45) \\sim Ueq, Uanis(N3) \\sim Ueq, Uanis(C50) \\sim Ueq, Uanis(C51)
\\sim Ueq, Uanis(C52) \\sim Ueq, Uanis(C32) \\sim Ueq: with sigma of 0.01 and
sigma for terminal atoms of 0.02
Uanis(C54) \\sim Ueq, Uanis(C38) \\sim Ueq, Uanis(C52) \\sim Ueq, Uanis(O6)
\\sim Ueq, Uanis(O15) \\sim Ueq, Uanis(N1) \\sim Ueq, Uanis(C23) \\sim Ueq:
with sigma of 0.01 and sigma for terminal atoms of 0.02
Uanis(C46) \\sim Ueq: with sigma of 0.001 and sigma for terminal atoms of 0.002
Uanis(C36) \\sim Ueq, Uanis(C52) \\sim Ueq: with sigma of 0.01 and sigma for
terminal atoms of 0.02
Uanis(C49) \\sim Ueq, Uanis(C37) \\sim Ueq, Uanis(C52) \\sim Ueq: with sigma of
0.001 and sigma for terminal atoms of 0.002
Uanis(O6) \\sim Ueq, Uanis(C28) \\sim Ueq: with sigma of 0.001 and sigma for
terminal atoms of 0.002
Uanis(O9) \\sim Ueq, Uanis(O13) \\sim Ueq, Uanis(O12) \\sim Ueq, Uanis(C45)
\\sim Ueq: with sigma of 0.01 and sigma for terminal atoms of 0.02
Uanis(C53) \\sim Ueq, Uanis(C10) \\sim Ueq, Uanis(C45) \\sim Ueq, Uanis(C3)
\\sim Ueq: with sigma of 0.01 and sigma for terminal atoms of 0.02
Uanis(C45) \\sim Ueq: with sigma of 0.001 and sigma for terminal atoms of 0.002
Uanis(O13) \\sim Ueq: with sigma of 0.001 and sigma for terminal atoms of 0.002
Uanis(C39) \\sim Ueq: with sigma of 0.01 and sigma for terminal atoms of 0.02
Uanis(O10) \\sim Ueq, Uanis(O8) \\sim Ueq, Uanis(O14) \\sim Ueq, Uanis(N4)
\\sim Ueq, Uanis(C17) \\sim Ueq, Uanis(C18) \\sim Ueq, Uanis(C19) \\sim Ueq,
Uanis(C34) \\sim Ueq, Uanis(C47) \\sim Ueq, Uanis(O11) \\sim Ueq, Uanis(C1)
\\sim Ueq, Uanis(C5) \\sim Ueq: with sigma of 0.01 and sigma for terminal atoms
of 0.02
Uanis(O5) \\sim Ueq, Uanis(O3) \\sim Ueq, Uanis(O11) \\sim Ueq, Uanis(N2) \\sim
Ueq, Uanis(C12) \\sim Ueq, Uanis(C48) \\sim Ueq: with sigma of 0.01 and sigma
for terminal atoms of 0.02
Uanis(O11) \\sim Ueq: with sigma of 0.001 and sigma for terminal atoms of 0.002
Uanis(C33) \\sim Ueq: with sigma of 0.01 and sigma for terminal atoms of 0.02
Uanis(C35) \\sim Ueq: with sigma of 0.01 and sigma for terminal atoms of 0.02
Uanis(N1) \\sim Ueq: with sigma of 0.001 and sigma for terminal atoms of 0.002
6.a Aromatic/amide H refined with riding coordinates:
 C51(H51), C52(H52), C34(H34), C47(H47), C4(H4), C6(H6), C5(H5), C3(H3),
 C35(H35), C36(H36), C27(H27), C37(H37), C28(H28), C48(H48), C10(H10), C12(H12),
  C9(H9), C53(H53), C31(H31), C42(H42), C43(H43), C41(H41), C40(H40), C30(H30),
 C26(H26), C25(H25), C16(H16), C14(H14), C54(H54), C22(H22), C21(H21), C19(H19),
  C18(H18)
6.b Fitted hexagon refined as free rotating group:
 C2(C4,C6,C7,C5,C3), C8(C10,C11,C12,C13,C9), C39(C42,C43,N4,C41,C40)
;
_olex2_submission_special_instructions 'No special instructions were received'
_oxdiff_exptl_absorpt_empirical_details
;
Empirical correction (ABSPACK) includes:
- Absorption correction using spherical harmonics
- Frame scaling
;
_oxdiff_exptl_absorpt_empirical_full_max 1.297
_oxdiff_exptl_absorpt_empirical_full_min 0.730

loop_
_space_group_symop_operation_xyz
'x, y, z'
'y, -x, -z'
'-x, -y, z'
'-y, x, -z'
'y+1/2, x+1/2, -z+1/2'
'-y+1/2, -x+1/2, -z+1/2'
'-x+1/2, y+1/2, z+1/2'
'x+1/2, -y+1/2, z+1/2'

loop_
_atom_site_label
_atom_site_type_symbol
_atom_site_fract_x
_atom_site_fract_y
_atom_site_fract_z
_atom_site_U_iso_or_equiv
_atom_site_adp_type
_atom_site_occupancy
_atom_site_site_symmetry_order
_atom_site_calc_flag
_atom_site_refinement_flags_posn
_atom_site_refinement_flags_adp
_atom_site_refinement_flags_occupancy
_atom_site_disorder_assembly
_atom_site_disorder_group
Ni1 Ni 0.11786(12) 0.26702(12) 0.02265(8) 0.0388(7) Uani 1 1 d . . . . .
Ni2 Ni 0.23252(11) 0.38257(11) 0.02352(7) 0.0354(6) Uani 1 1 d . . . . .
Ni5 Ni 0.05169(8) 0.55169(8) -0.2500 0.0389(6) Uani 1 2 d S T P . .
Ni3 Ni 0.24711(13) 0.25250(12) 0.07333(5) 0.0391(5) Uani 1 1 d . . . . .
Ni4 Ni 0.04213(18) 0.4552(2) -0.17636(8) 0.0967(11) Uani 1 1 d . . . . .
O1 O 0.2007(4) 0.2997(4) 0.03813(18) 0.0262(15) Uani 1 1 d . . . . .
O17 O 0.0000 0.5000 -0.2158(2) 0.028(2) Uani 1 2 d S T P . .
O18 O -0.0105(4) 0.6229(4) -0.2458(3) 0.048(2) Uani 1 1 d D . . . .
O12 O 0.3161(4) 0.3426(5) 0.0113(3) 0.044(3) Uani 1 1 d . U . . .
N1 N 0.2642(5) 0.4697(5) 0.0033(3) 0.023(2) Uani 1 1 d . U . . .
O16 O 0.0934(5) 0.6004(6) -0.2094(2) 0.060(3) Uani 1 1 d D U . . .
O7 O 0.1476(5) 0.1770(5) 0.0170(4) 0.077(5) Uani 1 1 d . . . . .
O8 O 0.0803(5) 0.3501(5) 0.0239(3) 0.055(3) Uani 1 1 d . U . . .
O3 O 0.2562(6) 0.4092(5) 0.0722(3) 0.047(3) Uani 1 1 d . U . . .
N2 N 0.3027(7) 0.2033(6) 0.1092(2) 0.049(3) Uani 1 1 d D U . . .
O11 O 0.2045(6) 0.3629(6) -0.0285(3) 0.060(3) Uani 1 1 d . U . . .
O10 O 0.1306(7) 0.2903(7) -0.0266(4) 0.079(4) Uani 1 1 d . U . . .
N3 N 0.0349(6) 0.2412(6) 0.0109(4) 0.054(4) Uani 1 1 d . U . . .
C33 C 0.4114(8) 0.2928(7) 0.0137(5) 0.046(4) Uani 1 1 d . U . . .
C50 C 0.2135(7) 0.0888(7) 0.0150(4) 0.035(3) Uani 1 1 d . U . . .
C49 C 0.1933(7) 0.1504(7) 0.0238(4) 0.033(3) Uani 1 1 d . U . . .
C45 C 0.0895(7) 0.3997(7) 0.0306(3) 0.044(3) Uani 1 1 d . U . . .
O6 O 0.2445(5) 0.1791(5) 0.0425(3) 0.047(3) Uani 1 1 d . U . . .
O5 O 0.0838(7) 0.2373(7) 0.0658(3) 0.079(4) Uani 1 1 d D U . . .
O13 O 0.3287(4) 0.2783(4) 0.0530(2) 0.041(2) Uani 1 1 d . U . . .
C46 C 0.0504(7) 0.4588(7) 0.0294(3) 0.041(3) Uani 1 1 d . U . . .
O9 O 0.1502(4) 0.4232(4) 0.0361(3) 0.046(3) Uani 1 1 d . U . . .
C32 C 0.3423(7) 0.2909(9) 0.0274(5) 0.058(5) Uani 1 1 d . U . . .
C51 C 0.1685(5) 0.0523(5) -0.0071(3) 0.025(3) Uani 1 1 d . U . . .
H51 H 0.1298 0.0668 -0.0135 0.030 Uiso 1 1 calc R . . . .
O2 O 0.2705(9) 0.3258(7) 0.1018(5) 0.125(8) Uani 1 1 d . . . . .
C52 C 0.1922(7) -0.0069(7) -0.0170(4) 0.039(3) Uani 1 1 d . U . . .
H52 H 0.1654 -0.0290 -0.0310 0.046 Uiso 1 1 calc R . . . .
C34 C 0.4376(15) 0.3160(14) -0.0073(8) 0.138(12) Uani 1 1 d . U . . .
H34 H 0.4136 0.3372 -0.0232 0.165 Uiso 1 1 calc R . . . .
C47 C 0.0669(9) 0.5074(8) 0.0277(5) 0.062(5) Uani 1 1 d . U . . .
H47 H 0.1076 0.5162 0.0220 0.075 Uiso 1 1 calc R . . . .
O4 O 0.1732(6) 0.2354(8) 0.1015(3) 0.091(6) Uani 1 1 d D . . . .
C2 C 0.2935(7) 0.4244(6) 0.1251(3) 0.067(5) Uani 1 1 d . U . . .
C4 C 0.2792(8) 0.4868(6) 0.1257(3) 0.113(10) Uani 1 1 d G U . . .
H4 H 0.2635 0.5058 0.1063 0.135 Uiso 1 1 calc R . . . .
C6 C 0.2883(9) 0.5209(5) 0.1554(4) 0.177(16) Uani 1 1 d G U . . .
H6 H 0.2787 0.5627 0.1558 0.213 Uiso 1 1 calc R . . . .
C7 C 0.3117(8) 0.4925(7) 0.1846(3) 0.078(6) Uani 1 1 d DG U . . .
C5 C 0.3260(8) 0.4301(8) 0.1840(3) 0.137(11) Uani 1 1 d G U . . .
H5 H 0.3417 0.4111 0.2034 0.164 Uiso 1 1 calc R . . . .
C3 C 0.3169(7) 0.3960(5) 0.1543(4) 0.134(10) Uani 1 1 d G U . . .
H3 H 0.3265 0.3542 0.1539 0.161 Uiso 1 1 calc R . . . .
C35 C 0.5033(7) 0.3180(7) -0.0134(5) 0.051(4) Uani 1 1 d . U . . .
H35 H 0.5243 0.3513 -0.0229 0.061 Uiso 1 1 calc R . . . .
C29 C 0.3761(9) 0.1368(9) 0.1545(3) 0.066(5) Uani 1 1 d D U . . .
C23 C 0.1129(8) 0.2320(8) 0.0941(4) 0.063(6) Uani 1 1 d D U . . .
C1 C 0.2687(8) 0.3835(9) 0.0992(5) 0.056(5) Uani 1 1 d . U . . .
C36 C 0.4346(8) 0.2306(8) 0.0179(4) 0.053(4) Uani 1 1 d . U . . .
H36 H 0.4128 0.1942 0.0210 0.063 Uiso 1 1 calc R . . . .
C38 C 0.1625(11) 0.3342(12) -0.0436(4) 0.081(5) Uani 1 1 d . U . . .
C27 C 0.3478(7) 0.1646(6) 0.0972(4) 0.071(5) Uani 1 1 d D U . . .
H27 H 0.3544 0.1617 0.0738 0.085 Uiso 1 1 calc R . . . .
C37 C 0.4980(11) 0.2396(10) 0.0160(6) 0.085(7) Uani 1 1 d . U . . .
H37 H 0.5192 0.2220 0.0342 0.102 Uiso 1 1 calc R . . . .
C28 C 0.3839(7) 0.1296(7) 0.1192(3) 0.061(4) Uani 1 1 d D U . . .
H28 H 0.4127 0.1020 0.1106 0.074 Uiso 1 1 calc R . . . .
C48 C -0.0196(8) 0.4396(9) 0.0350(5) 0.062(5) Uani 1 1 d . U . . .
H48 H -0.0314 0.4004 0.0421 0.075 Uiso 1 1 calc R . . . .
C8 C 0.3192(7) 0.5185(7) 0.2200(3) 0.088(6) Uani 1 1 d D U . . .
C10 C 0.3375(7) 0.5799(7) 0.2184(3) 0.082(6) Uani 1 1 d DG U . . .
H10 H 0.3384 0.6003 0.1975 0.098 Uiso 1 1 calc R . . . .
C11 C 0.3543(6) 0.6107(4) 0.2481(4) 0.103(7) Uani 1 1 d G U . . .
C12 C 0.3530(7) 0.5803(6) 0.2794(3) 0.083(5) Uani 1 1 d G U . . .
H12 H 0.3643 0.6009 0.2993 0.099 Uiso 1 1 calc R . . . .
C13 C 0.3348(7) 0.5189(6) 0.2810(3) 0.104(8) Uani 1 1 d G U . . .
C9 C 0.3179(6) 0.4880(4) 0.2513(4) 0.107(7) Uani 1 1 d DG U . . .
H9 H 0.3057 0.4470 0.2523 0.128 Uiso 1 1 calc R . . . .
C53 C 0.2582(8) 0.0583(8) 0.0297(4) 0.053(4) Uani 1 1 d . U . . .
H53 H 0.2747 0.0694 0.0508 0.064 Uiso 1 1 calc R . . . .
C31 C 0.2984(11) 0.2101(9) 0.1407(4) 0.114(8) Uani 1 1 d D U . . .
H31 H 0.2710 0.2393 0.1492 0.137 Uiso 1 1 calc R . . . .
C39 C 0.1306(8) 0.3695(7) -0.0725(3) 0.093(5) Uani 1 1 d . U . . .
C42 C 0.1566(8) 0.4202(8) -0.0887(4) 0.129(10) Uani 1 1 d G U . . .
H42 H 0.1914 0.4389 -0.0794 0.154 Uiso 1 1 calc R . . . .
C43 C 0.1307(8) 0.4430(7) -0.1186(4) 0.133(10) Uani 1 1 d G U . . .
H43 H 0.1481 0.4770 -0.1294 0.160 Uiso 1 1 calc R . . . .
N4 N 0.0787(7) 0.4150(7) -0.1324(3) 0.092(4) Uani 1 1 d G U . . .
C41 C 0.0526(7) 0.3642(9) -0.1162(5) 0.179(12) Uani 1 1 d G U . . .
H41 H 0.0178 0.3455 -0.1255 0.214 Uiso 1 1 calc R . . . .
C40 C 0.0786(9) 0.3415(8) -0.0863(5) 0.181(13) Uani 1 1 d G U . . .
H40 H 0.0611 0.3075 -0.0755 0.218 Uiso 1 1 calc R . . . .
C30 C 0.3345(12) 0.1742(11) 0.1643(4) 0.126(8) Uani 1 1 d D U . . .
H30 H 0.3271 0.1784 0.1876 0.151 Uiso 1 1 calc R . . . .
C44 C 0.0890(11) 0.5948(10) -0.1777(6) 0.117(7) Uani 1 1 d . U . . .
C26 C 0.0221(9) 0.2056(13) 0.1254(5) 0.103(6) Uani 1 1 d D U . . .
H26 H 0.0028 0.2026 0.1042 0.123 Uiso 1 1 calc R . . . .
C24 C 0.0798(9) 0.2223(13) 0.1275(5) 0.103(5) Uani 1 1 d D U . . .
C25 C 0.1107(8) 0.2212(10) 0.1603(5) 0.105(6) Uani 1 1 d D U . . .
H25 H 0.1521 0.2319 0.1618 0.127 Uiso 1 1 calc R . . . .
C15 C 0.3119(12) 0.4831(9) 0.3131(5) 0.128(6) Uani 1 1 d D U . . .
C16 C 0.3079(13) 0.5111(9) 0.3436(5) 0.128(6) Uani 1 1 d D U . . .
H16 H 0.3141 0.5534 0.3448 0.154 Uiso 1 1 calc R . . . .
C14 C 0.2956(10) 0.4211(8) 0.3113(5) 0.130(6) Uani 1 1 d D U . . .
H14 H 0.2963 0.4012 0.2902 0.156 Uiso 1 1 calc R . . . .
C54 C -0.0042(6) 0.2802(6) -0.0099(4) 0.038(3) Uani 1 1 d . U . . .
H54 H 0.0053 0.3220 -0.0110 0.045 Uiso 1 1 calc R . . . .
O15 O 0.0380(7) 0.5642(8) -0.1614(3) 0.117(6) Uani 1 1 d D U . . .
O14 O 0.1297(6) 0.4600(7) -0.1954(4) 0.104(5) Uani 1 1 d D U . . .
C55 C 0.1443(14) 0.4586(11) -0.2276(4) 0.130(12) Uani 1 1 d D . . . .
C17 C 0.3789(10) 0.6799(8) 0.2469(6) 0.111(6) Uani 1 1 d D U . . .
C22 C 0.4177(12) 0.7127(10) 0.2700(6) 0.145(10) Uani 1 1 d D U . . .
H22 H 0.4224 0.6963 0.2918 0.174 Uiso 1 1 calc R . . . .
C20 C 0.4320(13) 0.7933(11) 0.2346(7) 0.142(10) Uani 1 1 d D U . . .
C21 C 0.4493(12) 0.7668(11) 0.2629(6) 0.138(10) Uani 1 1 d D U . . .
H21 H 0.4798 0.7827 0.2771 0.166 Uiso 1 1 calc R . . . .
C19 C 0.3886(11) 0.7725(11) 0.2111(6) 0.117(7) Uani 1 1 d D U . . .
H19 H 0.3768 0.7955 0.1920 0.141 Uiso 1 1 calc R . . . .
C18 C 0.3641(10) 0.7150(11) 0.2181(6) 0.136(8) Uani 1 1 d D U . . .
H18 H 0.3359 0.6986 0.2027 0.164 Uiso 1 1 calc R . . . .

loop_
_atom_site_aniso_label
_atom_site_aniso_U_11
_atom_site_aniso_U_22
_atom_site_aniso_U_33
_atom_site_aniso_U_23
_atom_site_aniso_U_13
_atom_site_aniso_U_12
Ni1 0.0270(14) 0.0262(14) 0.0630(17) 0.0028(14) -0.0005(14) -0.0011(11)
Ni2 0.0214(13) 0.0241(13) 0.0606(16) 0.0087(13) -0.0089(13) 0.0043(10)
Ni5 0.0380(9) 0.0380(9) 0.0409(14) -0.0018(16) 0.0018(16) -0.0062(12)
Ni3 0.0317(17) 0.0256(16) 0.0600(12) -0.0019(13) -0.0066(14) 0.0068(8)
Ni4 0.075(3) 0.111(4) 0.103(2) -0.027(2) -0.044(2) -0.0183(18)
O1 0.011(5) 0.014(5) 0.054(4) -0.011(4) -0.015(4) 0.007(2)
O17 0.014(7) 0.061(10) 0.010(4) 0.000 0.000 0.010(4)
O18 0.073(6) 0.036(4) 0.036(5) 0.004(5) 0.008(6) 0.012(4)
O12 0.025(5) 0.034(5) 0.073(6) 0.003(5) 0.005(5) -0.009(4)
N1 0.023(3) 0.023(3) 0.023(3) 0.0011(13) -0.0012(13) 0.0002(13)
O16 0.040(6) 0.072(8) 0.069(6) -0.004(6) -0.021(6) -0.015(5)
O7 0.019(5) 0.022(5) 0.189(15) 0.001(7) -0.006(8) -0.002(4)
O8 0.046(6) 0.032(5) 0.086(7) -0.012(6) -0.006(6) 0.002(5)
O3 0.072(7) 0.029(5) 0.040(5) 0.020(5) 0.005(5) -0.011(5)
N2 0.079(9) 0.036(7) 0.033(5) 0.014(6) -0.016(6) 0.011(5)
O11 0.060(4) 0.060(4) 0.060(4) 0.0006(14) -0.0002(14) -0.0012(14)
O10 0.078(8) 0.077(8) 0.081(7) 0.019(6) -0.020(6) -0.050(6)
N3 0.048(7) 0.038(6) 0.075(8) -0.007(6) -0.023(6) 0.009(5)
C33 0.042(8) 0.033(7) 0.062(9) 0.016(7) 0.016(7) -0.024(6)
C50 0.030(7) 0.034(7) 0.041(7) 0.003(6) 0.003(5) -0.004(5)
C49 0.033(3) 0.033(3) 0.034(3) -0.0004(14) 0.0000(14) 0.0000(14)
C45 0.044(4) 0.044(4) 0.045(3) 0.0003(14) -0.0003(14) 0.0004(14)
O6 0.047(3) 0.047(3) 0.048(3) -0.0001(14) -0.0007(14) 0.0007(14)
O5 0.073(8) 0.092(9) 0.071(7) 0.013(7) 0.017(7) -0.024(7)
O13 0.040(3) 0.041(3) 0.041(3) 0.0011(14) -0.0003(14) 0.0004(13)
C46 0.041(3) 0.041(3) 0.042(3) -0.0001(14) 0.0005(14) -0.0005(14)
O9 0.021(5) 0.023(5) 0.093(7) -0.004(5) 0.006(5) 0.000(4)
C32 0.026(7) 0.077(10) 0.071(9) -0.014(8) 0.007(7) 0.025(7)
C51 0.007(4) 0.019(5) 0.048(6) -0.015(5) -0.006(5) 0.006(4)
O2 0.174(19) 0.034(8) 0.166(17) 0.017(10) -0.110(15) -0.012(10)
C52 0.038(4) 0.038(4) 0.039(4) -0.0002(14) -0.0003(14) -0.0001(14)
C34 0.133(16) 0.130(16) 0.150(16) 0.013(12) 0.010(12) 0.032(12)
C47 0.050(8) 0.045(8) 0.092(10) -0.001(8) 0.011(8) -0.035(7)
O4 0.058(9) 0.155(16) 0.061(8) 0.042(9) 0.020(7) 0.054(10)
C2 0.062(12) 0.079(14) 0.061(11) 0.011(10) -0.012(10) 0.018(10)
C4 0.18(3) 0.021(9) 0.14(2) 0.002(12) -0.01(2) -0.001(13)
C6 0.30(5) 0.034(13) 0.20(3) 0.000(18) -0.09(3) -0.023(19)
C7 0.135(19) 0.047(11) 0.051(10) -0.017(9) -0.020(12) 0.004(12)
C5 0.136(15) 0.142(15) 0.132(15) 0.007(12) -0.002(12) -0.038(12)
C3 0.138(15) 0.135(15) 0.128(14) -0.027(12) 0.002(12) -0.004(12)
C35 0.029(7) 0.037(7) 0.086(10) -0.005(7) 0.017(7) 0.011(6)
C29 0.065(10) 0.065(9) 0.068(8) 0.002(8) -0.023(8) 0.020(8)
C23 0.056(10) 0.060(10) 0.073(10) 0.015(9) 0.014(9) -0.016(8)
C1 0.043(8) 0.046(9) 0.080(10) -0.008(8) 0.007(8) 0.011(7)
C36 0.043(8) 0.045(8) 0.070(9) 0.017(7) 0.008(7) 0.025(6)
C38 0.083(11) 0.083(11) 0.077(9) 0.003(9) 0.001(9) -0.009(8)
C27 0.073(12) 0.063(11) 0.077(10) 0.018(9) -0.040(9) -0.048(9)
C37 0.085(7) 0.085(7) 0.085(7) 0.0000(14) 0.0002(14) 0.0000(14)
C28 0.061(4) 0.061(4) 0.062(4) 0.0005(14) -0.0002(14) 0.0000(14)
C48 0.037(8) 0.042(8) 0.108(11) 0.005(8) 0.012(8) 0.003(6)
C8 0.103(15) 0.068(12) 0.094(10) -0.008(10) -0.017(13) -0.023(12)
C10 0.105(12) 0.077(9) 0.063(7) -0.001(8) -0.004(9) -0.025(9)
C11 0.151(16) 0.060(9) 0.097(11) 0.026(10) -0.061(17) -0.040(11)
C12 0.107(11) 0.070(9) 0.072(8) 0.014(8) -0.002(9) -0.053(9)
C13 0.16(2) 0.066(12) 0.091(10) -0.008(10) 0.007(15) -0.073(14)
C9 0.168(18) 0.079(11) 0.073(9) -0.019(10) 0.034(17) -0.053(12)
C53 0.057(8) 0.056(8) 0.047(8) 0.000(7) -0.024(7) 0.000(7)
C31 0.19(2) 0.040(11) 0.108(14) 0.002(11) -0.097(16) 0.004(12)
C39 0.103(11) 0.091(10) 0.085(9) 0.009(8) -0.014(9) -0.022(8)
C42 0.21(2) 0.069(13) 0.104(15) 0.029(11) -0.108(15) -0.090(14)
C43 0.17(2) 0.076(15) 0.152(19) 0.048(13) -0.119(17) -0.059(13)
N4 0.093(10) 0.076(9) 0.107(9) 0.013(8) -0.045(8) -0.004(7)
C41 0.24(3) 0.081(16) 0.22(3) 0.050(15) -0.145(19) -0.096(16)
C40 0.23(3) 0.117(19) 0.19(2) 0.085(16) -0.12(2) -0.128(18)
C30 0.18(2) 0.117(19) 0.078(12) -0.038(14) -0.067(16) 0.052(15)
C44 0.123(12) 0.130(13) 0.098(11) -0.027(11) -0.013(11) -0.044(10)
C26 0.061(9) 0.172(15) 0.075(9) 0.006(11) 0.022(8) 0.015(10)
C24 0.062(9) 0.172(15) 0.076(8) 0.006(10) 0.022(8) 0.015(10)
C25 0.065(9) 0.175(15) 0.076(9) 0.006(11) 0.022(8) 0.012(10)
C15 0.196(15) 0.062(9) 0.126(13) -0.030(9) -0.025(13) -0.061(11)
C16 0.196(16) 0.065(10) 0.124(13) -0.029(9) -0.024(13) -0.061(11)
C14 0.198(16) 0.064(10) 0.127(13) -0.030(10) -0.026(13) -0.061(11)
C54 0.023(6) 0.016(6) 0.074(8) 0.003(6) -0.014(6) -0.004(5)
O15 0.088(9) 0.162(12) 0.101(8) -0.050(8) -0.017(7) -0.029(9)
O14 0.074(8) 0.128(10) 0.111(9) 0.014(8) 0.029(7) 0.047(7)
C55 0.21(3) 0.112(19) 0.066(13) -0.006(13) 0.016(16) 0.13(2)
C17 0.131(12) 0.096(10) 0.107(10) -0.015(9) -0.024(11) -0.031(9)
C22 0.16(2) 0.110(18) 0.16(2) 0.005(14) -0.065(17) -0.083(16)
C20 0.16(2) 0.16(2) 0.107(16) 0.021(14) -0.011(15) -0.039(18)
C21 0.15(2) 0.14(2) 0.115(17) 0.036(14) -0.033(15) -0.096(17)
C19 0.118(13) 0.113(11) 0.122(11) 0.014(10) -0.009(10) -0.002(10)
C18 0.140(13) 0.137(12) 0.132(12) 0.022(10) -0.011(10) -0.020(10)

loop_
_atom_type_symbol
_atom_type_description
_atom_type_scat_dispersion_real
_atom_type_scat_dispersion_imag
_atom_type_scat_source
C C 0.0181 0.0091 'International Tables Vol C Tables 4.2.6.8 and 6.1.1.4'
H H 0.0000 0.0000 'International Tables Vol C Tables 4.2.6.8 and 6.1.1.4'
N N 0.0311 0.0180 'International Tables Vol C Tables 4.2.6.8 and 6.1.1.4'
Ni Ni -3.0029 0.5091 'International Tables Vol C Tables 4.2.6.8 and 6.1.1.4'
O O 0.0492 0.0322 'International Tables Vol C Tables 4.2.6.8 and 6.1.1.4'

loop_
_geom_angle_atom_site_label_1
_geom_angle_atom_site_label_2
_geom_angle_atom_site_label_3
_geom_angle
_geom_angle_site_symmetry_1
_geom_angle_site_symmetry_3
_geom_angle_publ_flag
O1 Ni1 O7 94.9(4) . . ?
O8 Ni1 O1 92.2(4) . . ?
O8 Ni1 O7 172.4(5) . . ?
O8 Ni1 O10 81.4(6) . . ?
O10 Ni1 O1 94.3(4) . . ?
O10 Ni1 O7 95.4(7) . . ?
N3 Ni1 O1 174.5(5) . . ?
N3 Ni1 O7 89.5(5) . . ?
N3 Ni1 O8 83.5(5) . . ?
N3 Ni1 O10 88.4(6) . . ?
N3 Ni1 O5 76.1(6) . . ?
O5 Ni1 O1 101.2(5) . . ?
O5 Ni1 O7 84.1(6) . . ?
O5 Ni1 O8 97.1(6) . . ?
O5 Ni1 O10 164.5(6) . . ?
O1 Ni2 O12 89.5(3) . . ?
O1 Ni2 N1 174.9(4) . . ?
O1 Ni2 O3 94.3(3) . . ?
O1 Ni2 O11 89.7(4) . . ?
O1 Ni2 O9 91.0(3) . . ?
O12 Ni2 N1 90.2(4) . . ?
O12 Ni2 O11 87.0(5) . . ?
N1 Ni2 O11 85.3(5) . . ?
O3 Ni2 O12 96.5(5) . . ?
O3 Ni2 N1 90.7(4) . . ?
O3 Ni2 O11 174.8(5) . . ?
O9 Ni2 O12 179.1(5) . . ?
O9 Ni2 N1 89.4(4) . . ?
O9 Ni2 O3 82.7(5) . . ?
O9 Ni2 O11 93.8(5) . . ?
O17 Ni5 O17 80.2(4) 5_454 . ?
O17 Ni5 O16 91.0(3) 5_454 5_454 ?
O17 Ni5 O16 170.8(3) 5_454 . ?
O17 Ni5 O16 91.0(3) . . ?
O17 Ni5 O16 170.8(3) . 5_454 ?
O18 Ni5 O17 90.0(3) 5_454 5_454 ?
O18 Ni5 O17 95.9(3) . 5_454 ?
O18 Ni5 O17 90.0(3) . . ?
O18 Ni5 O17 95.9(3) 5_454 . ?
O18 Ni5 O18 172.3(5) 5_454 . ?
O18 Ni5 O16 93.8(5) . 5_454 ?
O18 Ni5 O16 93.8(5) 5_454 . ?
O18 Ni5 O16 81.1(5) 5_454 5_454 ?
O18 Ni5 O16 81.1(5) . . ?
O16 Ni5 O16 97.9(5) 5_454 . ?
O1 Ni3 N2 176.0(5) . . ?
O1 Ni3 O6 88.8(4) . . ?
O1 Ni3 O13 91.6(4) . . ?
O1 Ni3 O2 95.9(5) . . ?
O6 Ni3 N2 90.8(5) . . ?
O6 Ni3 O13 90.5(5) . . ?
O6 Ni3 O2 166.8(7) . . ?
O13 Ni3 N2 84.4(5) . . ?
O2 Ni3 N2 83.7(6) . . ?
O2 Ni3 O13 77.1(7) . . ?
O4 Ni3 O1 94.1(5) . . ?
O4 Ni3 N2 89.9(5) . . ?
O4 Ni3 O6 99.4(6) . . ?
O4 Ni3 O13 168.7(6) . . ?
O4 Ni3 O2 92.6(7) . . ?
O17 Ni4 Ni4 49.11(18) . 3_565 ?
O17 Ni4 N4 173.5(4) . . ?
N4 Ni4 Ni4 124.5(4) . 3_565 ?
O15 Ni4 Ni4 62.0(5) 3_565 3_565 ?
O15 Ni4 O17 85.8(5) 3_565 . ?
O15 Ni4 N4 90.1(7) 3_565 . ?
O15 Ni4 O14 169.6(8) 3_565 . ?
O14 Ni4 Ni4 126.8(5) . 3_565 ?
O14 Ni4 O17 96.8(4) . . ?
O14 Ni4 N4 88.1(6) . . ?
Ni2 O1 Ni1 122.3(3) . . ?
Ni3 O1 Ni1 118.4(5) . . ?
Ni3 O1 Ni2 118.9(5) . . ?
Ni5 O17 Ni5 99.8(4) . 3_565 ?
Ni4 O17 Ni5 120.17(14) . . ?
Ni4 O17 Ni5 120.17(14) 3_565 3_565 ?
Ni4 O17 Ni5 118.14(13) . 3_565 ?
Ni4 O17 Ni5 118.14(13) 3_565 . ?
Ni4 O17 Ni4 81.8(4) . 3_565 ?
C55 O18 Ni5 122.3(10) 5_454 . ?
C32 O12 Ni2 125.9(9) . . ?
C35 N1 Ni2 122.8(10) 2_565 . ?
C37 N1 Ni2 128.3(14) 2_565 . ?
C37 N1 C35 108.8(17) 2_565 2_565 ?
C44 O16 Ni5 131.6(11) . . ?
C49 O7 Ni1 134.6(12) . . ?
C45 O8 Ni1 143.5(12) . . ?
C1 O3 Ni2 136.5(12) . . ?
C27 N2 Ni3 119.0(8) . . ?
C31 N2 Ni3 123.2(10) . . ?
C31 N2 C27 117.7(12) . . ?
C38 O11 Ni2 138.1(13) . . ?
C38 O10 Ni1 135.9(13) . . ?
C52 N3 Ni1 130.6(12) 4 . ?
C52 N3 C54 108.8(14) 4 . ?
C54 N3 Ni1 120.5(10) . . ?
C34 C33 C32 137(2) . . ?
C34 C33 C36 109(2) . . ?
C36 C33 C32 105.4(13) . . ?
C49 C50 C51 114.8(12) . . ?
C53 C50 C49 126.1(15) . . ?
C53 C50 C51 117.4(14) . . ?
O7 C49 C50 130.9(15) . . ?
O7 C49 O6 122.8(14) . . ?
C50 C49 O6 106.2(12) . . ?
O8 C45 C46 133.9(15) . . ?
O8 C45 O9 122.7(12) . . ?
O9 C45 C46 102.4(12) . . ?
C49 O6 Ni3 131.3(9) . . ?
C23 O5 Ni1 126.2(12) . . ?
C32 O13 Ni3 132.5(12) . . ?
C45 C46 C48 107.6(14) . . ?
C47 C46 C45 127.7(18) . . ?
C47 C46 C48 124.3(14) . . ?
C45 O9 Ni2 127.7(8) . . ?
O12 C32 C33 102.1(15) . . ?
O13 C32 O12 120.5(15) . . ?
O13 C32 C33 125.2(16) . . ?
C52 C51 C50 112.8(11) . . ?
C1 O2 Ni3 137.6(15) . . ?
N3 C52 C51 133.4(15) 2 . ?
C33 C34 C35 129(3) . . ?
C46 C47 C48 118.0(18) . 3_565 ?
C23 O4 Ni3 132.8(11) . . ?
C4 C2 C3 120.0 . . ?
C4 C2 C1 121.7(12) . . ?
C3 C2 C1 115.9(13) . . ?
C2 C4 C6 120.0 . . ?
C7 C6 C4 120.0 . . ?
C6 C7 C5 120.0 . . ?
C6 C7 C8 128.8(13) . . ?
C5 C7 C8 110.9(13) . . ?
C3 C5 C7 120.0 . . ?
C5 C3 C2 120.0 . . ?
N1 C35 C34 110.5(18) 4_655 . ?
C28 C29 C44 117.7(15) . 4_655 ?
C30 C29 C28 116.9(13) . . ?
C30 C29 C44 123.5(16) . 4_655 ?
O5 C23 O4 131.6(16) . . ?
O5 C23 C24 121.8(16) . . ?
O4 C23 C24 106.5(15) . . ?
O3 C1 O2 121.9(19) . . ?
O3 C1 C2 114.0(16) . . ?
O2 C1 C2 122.9(18) . . ?
C37 C36 C33 102.0(17) . . ?
O11 C38 O10 119.6(15) . . ?
O11 C38 C39 115(2) . . ?
O10 C38 C39 119(2) . . ?
N2 C27 C28 121.7(13) . . ?
N1 C37 C36 134(2) 4_655 . ?
C27 C28 C29 118.9(13) . . ?
C47 C48 C46 114.1(16) 3_565 . ?
C10 C8 C7 110.5(12) . . ?
C10 C8 C9 120.0 . . ?
C9 C8 C7 128.9(13) . . ?
C11 C10 C8 120.0 . . ?
C10 C11 C12 120.0 . . ?
C10 C11 C17 121.2(13) . . ?
C12 C11 C17 118.8(13) . . ?
C11 C12 C13 120.0 . . ?
C12 C13 C9 120.0 . . ?
C12 C13 C15 127.1(12) . . ?
C9 C13 C15 110.4(12) . . ?
C13 C9 C8 120.0 . . ?
C50 C53 C54 114.2(14) . 2 ?
N2 C31 C30 121.9(15) . . ?
C42 C39 C38 123.1(17) . . ?
C42 C39 C40 120.0 . . ?
C40 C39 C38 115.9(17) . . ?
C43 C42 C39 120.0 . . ?
C42 C43 N4 120.0 . . ?
C43 N4 Ni4 116.5(10) . . ?
C41 N4 Ni4 123.5(10) . . ?
C41 N4 C43 120.0 . . ?
N4 C41 C40 120.0 . . ?
C41 C40 C39 120.0 . . ?
C29 C30 C31 122.6(16) . . ?
O16 C44 C29 120.1(18) . 2_565 ?
O16 C44 O15 122.9(17) . . ?
O15 C44 C29 116.9(17) . 2_565 ?
C24 C26 C16 118.9(18) . 6 ?
C26 C24 C23 116.2(18) . . ?
C26 C24 C25 119.8(17) . . ?
C25 C24 C23 123.3(17) . . ?
C14 C25 C24 119.5(17) 6 . ?
C16 C15 C13 120.8(17) . . ?
C16 C15 C14 117.8(19) . . ?
C14 C15 C13 121.4(17) . . ?
C15 C16 C26 122.3(18) . 6 ?
C25 C14 C15 121.1(19) 6 . ?
N3 C54 C53 124.5(12) . 4 ?
C44 O15 Ni4 132.6(13) . 3_565 ?
C55 O14 Ni4 125.3(18) . . ?
O18 C55 C20 111.7(18) 5_454 4_655 ?
O14 C55 O18 131.6(16) . 5_454 ?
O14 C55 C20 114.0(18) . 4_655 ?
C22 C17 C11 130.6(19) . . ?
C18 C17 C11 117.5(18) . . ?
C18 C17 C22 111.9(19) . . ?
C21 C22 C17 126(2) . . ?
C21 C20 C55 116(2) . 2_565 ?
C21 C20 C19 128(2) . . ?
C19 C20 C55 116(2) . 2_565 ?
C20 C21 C22 114(2) . . ?
C18 C19 C20 115(2) . . ?
C19 C18 C17 124(2) . . ?

loop_
_geom_bond_atom_site_label_1
_geom_bond_atom_site_label_2
_geom_bond_distance
_geom_bond_site_symmetry_2
_geom_bond_publ_flag
Ni1 O1 2.026(10) . ?
Ni1 O7 2.070(11) . ?
Ni1 O8 1.980(11) . ?
Ni1 O10 2.008(15) . ?
Ni1 N3 1.941(14) . ?
Ni1 O5 1.952(13) . ?
Ni2 O1 2.008(11) . ?
Ni2 O12 2.066(10) . ?
Ni2 N1 2.161(11) . ?
Ni2 O3 2.052(11) . ?
Ni2 O11 2.164(13) . ?
Ni2 O9 2.052(10) . ?
Ni5 O17 2.074(5) . ?
Ni5 O17 2.074(5) 5_454 ?
Ni5 O18 2.058(9) 5_454 ?
Ni5 O18 2.058(9) . ?
Ni5 O16 2.112(9) . ?
Ni5 O16 2.112(9) 5_454 ?
Ni3 O1 1.989(6) . ?
Ni3 N2 2.135(9) . ?
Ni3 O6 1.999(10) . ?
Ni3 O13 2.019(10) . ?
Ni3 O2 2.005(15) . ?
Ni3 O4 1.979(13) . ?
Ni4 Ni4 2.669(7) 3_565 ?
Ni4 O17 2.039(7) . ?
Ni4 N4 2.083(9) . ?
Ni4 O15 1.882(14) 3_565 ?
Ni4 O14 2.043(14) . ?
O17 Ni5 2.074(5) 3_565 ?
O17 Ni4 2.039(7) 3_565 ?
O18 C55 1.322(16) 5_454 ?
O12 C32 1.41(2) . ?
N1 C35 1.364(18) 2_565 ?
N1 C37 1.16(2) 2_565 ?
O16 C44 1.25(2) . ?
O7 C49 1.176(17) . ?
O8 C45 1.124(17) . ?
O3 C1 1.23(2) . ?
N2 C27 1.372(14) . ?
N2 C31 1.243(16) . ?
O11 C38 1.25(3) . ?
O10 C38 1.35(3) . ?
N3 C52 1.249(19) 4 ?
N3 C54 1.447(18) . ?
C33 C32 1.59(2) . ?
C33 C34 1.12(3) . ?
C33 C36 1.45(2) . ?
C50 C49 1.45(2) . ?
C50 C51 1.526(19) . ?
C50 C53 1.31(2) . ?
C49 O6 1.469(16) . ?
C45 C46 1.539(17) . ?
C45 O9 1.431(18) . ?
O5 C23 1.275(15) . ?
O13 C32 1.08(2) . ?
C46 C47 1.12(2) . ?
C46 C48 1.59(2) . ?
C51 C52 1.437(18) . ?
O2 C1 1.26(2) . ?
C52 N3 1.249(19) 2 ?
C34 C35 1.45(3) . ?
C47 C48 1.57(2) 3_565 ?
O4 C23 1.343(17) . ?
C2 C4 1.3900 . ?
C2 C3 1.3900 . ?
C2 C1 1.45(2) . ?
C4 C6 1.3900 . ?
C6 C7 1.3900 . ?
C7 C5 1.3900 . ?
C7 C8 1.504(14) . ?
C5 C3 1.3900 . ?
C35 N1 1.364(18) 4_655 ?
C29 C28 1.398(13) . ?
C29 C30 1.273(17) . ?
C29 C44 1.52(2) 4_655 ?
C23 C24 1.508(19) . ?
C36 C37 1.39(3) . ?
C38 C39 1.530(18) . ?
C27 C28 1.388(16) . ?
C37 N1 1.16(2) 4_655 ?
C48 C47 1.57(2) 3_565 ?
C8 C10 1.3900 . ?
C8 C9 1.3900 . ?
C10 C11 1.3900 . ?
C11 C12 1.3900 . ?
C11 C17 1.592(18) . ?
C12 C13 1.3900 . ?
C13 C9 1.3900 . ?
C13 C15 1.56(2) . ?
C53 C54 1.49(2) 2 ?
C31 C30 1.440(14) . ?
C39 C42 1.3900 . ?
C39 C40 1.3900 . ?
C42 C43 1.3900 . ?
C43 N4 1.3900 . ?
N4 C41 1.3900 . ?
C41 C40 1.3900 . ?
C44 C29 1.52(2) 2_565 ?
C44 O15 1.44(2) . ?
C26 C24 1.30(2) . ?
C26 C16 1.438(19) 6 ?
C24 C25 1.44(2) . ?
C25 C14 1.36(2) 6 ?
C15 C16 1.34(2) . ?
C15 C14 1.392(19) . ?
C16 C26 1.438(19) 6 ?
C14 C25 1.36(2) 6 ?
C54 C53 1.49(2) 4 ?
O15 Ni4 1.882(14) 3_565 ?
O14 C55 1.298(17) . ?
C55 O18 1.321(17) 5_454 ?
C55 C20 1.50(3) 4_655 ?
C17 C22 1.42(2) . ?
C17 C18 1.396(16) . ?
C22 C21 1.386(16) . ?
C20 C55 1.50(3) 2_565 ?
C20 C21 1.30(2) . ?
C20 C19 1.392(16) . ?
C19 C18 1.38(2) . ?

loop_
_smtbx_masks_void_nr
_smtbx_masks_void_average_x
_smtbx_masks_void_average_y
_smtbx_masks_void_average_z
_smtbx_masks_void_volume
_smtbx_masks_void_count_electrons
_smtbx_masks_void_content
1 -0.157 -0.843 -0.577 10369.9 2149.6 ?
